data_7032354
loop_
_publ_author_name
'Peuntinger, Katrin'
'Pilz, T. David'
'Staehle, Robert'
'Schaub, Markus'
'Kaufhold, Simon'
'Petermann, Lydia'
'Wunderlin, Markus'
'G\"orls, Helmar'
'Heinemann, Frank W.'
'Li, Jing'
'Drewello, Thomas'
'Vos, Johannes G.'
'Guldi, Dirk M.'
'Rau, Sven'

_publ_section_title
;
 Carbene based photochemical molecular assemblies for solar driven
 hydrogen generation.
;
_journal_issue 36
_journal_name_full 'Dalton transactions (Cambridge, England : 2003)'
_journal_page_first 13683
_journal_page_last 13695
_journal_paper_doi 10.1039/c4dt01546k
_journal_volume 43
_journal_year 2014
_chemical_formula_moiety 'C63 H69 N8 Ru, 3(F6 P), 5(C H Cl3)'
_chemical_formula_sum 'C68 H74 Cl15 F18 N8 P3 Ru'
_chemical_formula_weight 2071.08
_chemical_name_systematic
;
?
;
_space_group_IT_number 2
_symmetry_cell_setting triclinic
_symmetry_space_group_name_Hall '-P 1'
_symmetry_space_group_name_H-M 'P -1'
_atom_sites_solution_hydrogens geom
_atom_sites_solution_primary direct
_atom_sites_solution_secondary difmap
_audit_creation_method SHELXL-97
_cell_angle_alpha 105.144(2)
_cell_angle_beta 101.312(2)
_cell_angle_gamma 101.134(2)
_cell_formula_units_Z 2
_cell_length_a 13.0496(5)
_cell_length_b 17.8884(6)
_cell_length_c 20.1331(7)
_cell_measurement_reflns_used 29924
_cell_measurement_temperature 133(2)
_cell_measurement_theta_max 27.45
_cell_measurement_theta_min 2.86
_cell_volume 4297.7(3)
_computing_cell_refinement DENZO
_computing_data_collection COLLECT
_computing_data_reduction DENZO
_computing_molecular_graphics SHELXTL/PC
_computing_publication_material SHELXL-97
_computing_structure_refinement 'SHELXL-97 (Sheldrick, 1997)'
_computing_structure_solution 'SHELXS-97 (Sheldrick, 1990)'
_diffrn_ambient_temperature 133(2)
_diffrn_measured_fraction_theta_full 0.980
_diffrn_measured_fraction_theta_max 0.980
_diffrn_measurement_device_type KappaCCD
_diffrn_measurement_method 'phi- + omega-scan'
_diffrn_radiation_monochromator graphite
_diffrn_radiation_source 'fine-focus sealed tube'
_diffrn_radiation_type MoK\a
_diffrn_radiation_wavelength 0.71073
_diffrn_reflns_av_R_equivalents 0.0486
_diffrn_reflns_av_sigmaI/netI 0.0914
_diffrn_reflns_limit_h_max 15
_diffrn_reflns_limit_h_min -16
_diffrn_reflns_limit_k_max 22
_diffrn_reflns_limit_k_min -23
_diffrn_reflns_limit_l_max 26
_diffrn_reflns_limit_l_min -26
_diffrn_reflns_number 29924
_diffrn_reflns_theta_full 27.45
_diffrn_reflns_theta_max 27.45
_diffrn_reflns_theta_min 2.86
_exptl_absorpt_coefficient_mu 0.789
_exptl_absorpt_correction_type none
_exptl_crystal_colour red-brown
_exptl_crystal_density_diffrn 1.600
_exptl_crystal_density_method 'not measured'
_exptl_crystal_description prism
_exptl_crystal_F_000 2088
_exptl_crystal_size_max 0.05
_exptl_crystal_size_mid 0.05
_exptl_crystal_size_min 0.04
_refine_diff_density_max 2.712
_refine_diff_density_min -1.715
_refine_diff_density_rms 0.137
_refine_ls_extinction_method none
_refine_ls_goodness_of_fit_ref 1.026
_refine_ls_hydrogen_treatment constr
_refine_ls_matrix_type full
_refine_ls_number_parameters 1029
_refine_ls_number_reflns 19232
_refine_ls_number_restraints 0
_refine_ls_restrained_S_all 1.026
_refine_ls_R_factor_all 0.1262
_refine_ls_R_factor_gt 0.0766
_refine_ls_shift/su_max 0.001
_refine_ls_shift/su_mean 0.000
_refine_ls_structure_factor_coef Fsqd
_refine_ls_weighting_details 'calc w=1/[\s^2^(Fo^2^)+(0.1016P)^2^+13.1582P] where P=(Fo^2^+2Fc^2^)/3'
_refine_ls_weighting_scheme calc
_refine_ls_wR_factor_gt 0.1813
_refine_ls_wR_factor_ref 0.2124
_reflns_number_gt 12542
_reflns_number_total 19232
_reflns_threshold_expression >2sigma(I)
_cod_duplicate_entry 7031802
_cod_data_source_file c4dt01546k2.cif
_cod_data_source_block FO4012
_cod_depositor_comments
;
The following automatic conversions were performed:

'_exptl_absorpt_correction_type' value 'NONE' changed to 'none'
according to
/usr/data/users/saulius/crontab/automatic-downloads/current/RSC/lib/dictionaries/cif_core.dic
dictionary named 'cif_core.dic' version 2.4.2 from 2011-04-26.

Automatic conversion script
Id: cif_fix_values 2281 2013-09-26 08:29:07Z andrius 
;
_cod_database_code 7032354

loop_
_symmetry_equiv_pos_as_xyz
'x, y, z'
'-x, -y, -z'

loop_
_atom_site_label
_atom_site_type_symbol
_atom_site_fract_x
_atom_site_fract_y
_atom_site_fract_z
_atom_site_U_iso_or_equiv
_atom_site_adp_type
_atom_site_occupancy
_atom_site_symmetry_multiplicity
_atom_site_calc_flag
_atom_site_refinement_flags
_atom_site_disorder_assembly
_atom_site_disorder_group
Ru1 Ru 0.69208(3) 0.30383(2) 0.77307(2) 0.01951(12) Uani 1 1 d . . .
N1 N 0.6624(3) 0.2189(2) 0.6755(2) 0.0196(9) Uani 1 1 d . . .
N2 N 0.8029(3) 0.2405(2) 0.7958(2) 0.0219(9) Uani 1 1 d . . .
N3 N 0.8180(4) 0.0005(3) 0.5641(2) 0.0271(10) Uani 1 1 d . . .
N4 N 0.9254(4) 0.0116(3) 0.6656(3) 0.0262(10) Uani 1 1 d . . .
N5 N 0.7914(3) 0.3827(3) 0.7401(2) 0.0212(9) Uani 1 1 d . . .
N6 N 0.5854(3) 0.3625(2) 0.7340(2) 0.0212(9) Uani 1 1 d . . .
N7 N 0.7182(4) 0.3803(3) 0.8744(2) 0.0229(9) Uani 1 1 d . . .
N8 N 0.5846(3) 0.2396(2) 0.8128(2) 0.0213(9) Uani 1 1 d . . .
C1 C 0.5861(4) 0.2080(3) 0.6165(3) 0.0251(11) Uani 1 1 d . . .
H1A H 0.5376 0.2414 0.6186 0.030 Uiso 1 1 calc R . .
C2 C 0.5742(4) 0.1502(3) 0.5523(3) 0.0252(11) Uani 1 1 d . . .
H2A H 0.5181 0.1441 0.5118 0.030 Uiso 1 1 calc R . .
C3 C 0.6442(4) 0.1018(3) 0.5478(3) 0.0253(11) Uani 1 1 d . . .
H3A H 0.6385 0.0633 0.5037 0.030 Uiso 1 1 calc R . .
C4 C 0.7239(4) 0.1098(3) 0.6086(3) 0.0230(11) Uani 1 1 d . . .
C5 C 0.7991(4) 0.0620(3) 0.6153(3) 0.0256(11) Uani 1 1 d . . .
C6 C 0.8679(4) 0.0695(3) 0.6796(3) 0.0253(11) Uani 1 1 d . . .
C7 C 0.8748(4) 0.1292(3) 0.7453(3) 0.0249(11) Uani 1 1 d . . .
C8 C 0.9427(4) 0.1424(3) 0.8135(3) 0.0289(12) Uani 1 1 d . . .
H8A H 0.9891 0.1087 0.8205 0.035 Uiso 1 1 calc R . .
C9 C 0.9402(4) 0.2044(3) 0.8690(3) 0.0280(12) Uani 1 1 d . . .
H9A H 0.9871 0.2151 0.9148 0.034 Uiso 1 1 calc R . .
C10 C 0.8698(4) 0.2521(3) 0.8591(3) 0.0266(11) Uani 1 1 d . . .
H10A H 0.8691 0.2944 0.8989 0.032 Uiso 1 1 calc R . .
C11 C 0.8058(4) 0.1793(3) 0.7389(3) 0.0223(10) Uani 1 1 d . . .
C12 C 0.7294(4) 0.1690(3) 0.6723(3) 0.0218(10) Uani 1 1 d . . .
C13 C 0.8942(5) -0.0266(3) 0.5966(3) 0.0284(12) Uani 1 1 d . . .
H13A H 0.9227 -0.0682 0.5734 0.034 Uiso 1 1 calc R . .
C14 C 0.7737(5) -0.0270(3) 0.4860(3) 0.0305(12) Uani 1 1 d . . .
H14A H 0.6937 -0.0426 0.4746 0.037 Uiso 1 1 calc R . .
H14B H 0.7977 -0.0750 0.4651 0.037 Uiso 1 1 calc R . .
C15 C 0.8096(5) 0.0374(3) 0.4523(3) 0.0276(12) Uani 1 1 d . . .
C16 C 0.7500(5) 0.0309(4) 0.3851(3) 0.0332(13) Uani 1 1 d . . .
H16A H 0.6882 -0.0129 0.3613 0.040 Uiso 1 1 calc R . .
C17 C 0.7798(5) 0.0879(4) 0.3522(3) 0.0358(14) Uani 1 1 d . . .
H17A H 0.7389 0.0829 0.3059 0.043 Uiso 1 1 calc R . .
C18 C 0.8694(5) 0.1519(4) 0.3870(3) 0.0369(14) Uani 1 1 d . . .
H18A H 0.8898 0.1909 0.3646 0.044 Uiso 1 1 calc R . .
C19 C 0.9294(6) 0.1593(4) 0.4541(3) 0.0394(15) Uani 1 1 d . . .
H19A H 0.9909 0.2034 0.4779 0.047 Uiso 1 1 calc R . .
C20 C 0.8993(5) 0.1017(3) 0.4867(3) 0.0322(13) Uani 1 1 d . . .
H20A H 0.9406 0.1066 0.5328 0.039 Uiso 1 1 calc R . .
C21 C 1.0107(5) -0.0053(3) 0.7150(3) 0.0307(12) Uani 1 1 d . . .
H21A H 1.0571 0.0460 0.7495 0.037 Uiso 1 1 calc R . .
H21B H 1.0565 -0.0312 0.6875 0.037 Uiso 1 1 calc R . .
C22 C 0.9673(5) -0.0592(3) 0.7559(3) 0.0269(11) Uani 1 1 d . . .
C23 C 0.8652(5) -0.0675(4) 0.7673(3) 0.0350(13) Uani 1 1 d . . .
H23A H 0.8182 -0.0392 0.7487 0.042 Uiso 1 1 calc R . .
C24 C 0.8309(5) -0.1171(4) 0.8061(3) 0.0404(15) Uani 1 1 d . . .
H24A H 0.7602 -0.1236 0.8132 0.048 Uiso 1 1 calc R . .
C25 C 0.9005(6) -0.1568(4) 0.8343(3) 0.0426(16) Uani 1 1 d . . .
H25A H 0.8782 -0.1895 0.8619 0.051 Uiso 1 1 calc R . .
C26 C 1.0023(5) -0.1494(4) 0.8225(3) 0.0379(15) Uani 1 1 d . . .
H26A H 1.0492 -0.1777 0.8412 0.045 Uiso 1 1 calc R . .
C27 C 1.0360(5) -0.1008(3) 0.7836(3) 0.0314(13) Uani 1 1 d . . .
H27A H 1.1061 -0.0957 0.7756 0.038 Uiso 1 1 calc R . .
C28 C 0.8994(4) 0.3945(3) 0.7488(3) 0.0254(11) Uani 1 1 d . . .
H28A H 0.9351 0.3622 0.7706 0.030 Uiso 1 1 calc R . .
C29 C 0.9599(4) 0.4513(3) 0.7274(3) 0.0258(11) Uani 1 1 d . . .
H29A H 1.0354 0.4567 0.7343 0.031 Uiso 1 1 calc R . .
C30 C 0.9128(4) 0.5006(3) 0.6960(3) 0.0250(11) Uani 1 1 d . . .
C31 C 0.8016(4) 0.4888(3) 0.6872(3) 0.0251(11) Uani 1 1 d . . .
H31A H 0.7654 0.5212 0.6656 0.030 Uiso 1 1 calc R . .
C32 C 0.7423(4) 0.4306(3) 0.7092(3) 0.0219(10) Uani 1 1 d . . .
C33 C 0.6250(4) 0.4163(3) 0.7019(3) 0.0222(10) Uani 1 1 d . . .
C34 C 0.5580(4) 0.4511(3) 0.6643(3) 0.0243(11) Uani 1 1 d . . .
H34A H 0.5881 0.4874 0.6419 0.029 Uiso 1 1 calc R . .
C35 C 0.4465(4) 0.4339(3) 0.6588(3) 0.0236(11) Uani 1 1 d . . .
C36 C 0.4089(4) 0.3803(3) 0.6936(3) 0.0258(11) Uani 1 1 d . . .
H36A H 0.3343 0.3669 0.6924 0.031 Uiso 1 1 calc R . .
C37 C 0.4791(4) 0.3467(3) 0.7296(3) 0.0241(11) Uani 1 1 d . . .
H37A H 0.4506 0.3105 0.7526 0.029 Uiso 1 1 calc R . .
C38 C 0.9743(4) 0.5639(3) 0.6701(3) 0.0280(12) Uani 1 1 d . . .
C39 C 0.9315(6) 0.5415(5) 0.5890(3) 0.0491(18) Uani 1 1 d . . .
H39A H 0.9432 0.4894 0.5663 0.074 Uiso 1 1 calc R . .
H39B H 0.9701 0.5824 0.5721 0.074 Uiso 1 1 calc R . .
H39C H 0.8540 0.5385 0.5769 0.074 Uiso 1 1 calc R . .
C40 C 1.0955(5) 0.5694(4) 0.6882(3) 0.0351(13) Uani 1 1 d . . .
H40A H 1.1236 0.5833 0.7399 0.053 Uiso 1 1 calc R . .
H40B H 1.1332 0.6108 0.6714 0.053 Uiso 1 1 calc R . .
H40C H 1.1075 0.5176 0.6648 0.053 Uiso 1 1 calc R . .
C41 C 0.9593(5) 0.6464(4) 0.7061(4) 0.0372(14) Uani 1 1 d . . .
H41A H 0.9821 0.6587 0.7580 0.056 Uiso 1 1 calc R . .
H41B H 0.8829 0.6460 0.6916 0.056 Uiso 1 1 calc R . .
H41C H 1.0033 0.6873 0.6917 0.056 Uiso 1 1 calc R . .
C42 C 0.3727(4) 0.4741(3) 0.6202(3) 0.0284(12) Uani 1 1 d . . .
C43 C 0.3820(6) 0.5557(4) 0.6729(4) 0.0459(16) Uani 1 1 d . . .
H43A H 0.4578 0.5869 0.6893 0.069 Uiso 1 1 calc R . .
H43B H 0.3566 0.5478 0.7139 0.069 Uiso 1 1 calc R . .
H43C H 0.3378 0.5845 0.6494 0.069 Uiso 1 1 calc R . .
C44 C 0.4076(5) 0.4853(5) 0.5545(4) 0.0443(16) Uani 1 1 d . . .
H44A H 0.4107 0.4336 0.5241 0.066 Uiso 1 1 calc R . .
H44B H 0.4792 0.5231 0.5695 0.066 Uiso 1 1 calc R . .
H44C H 0.3553 0.5065 0.5277 0.066 Uiso 1 1 calc R . .
C45 C 0.2547(5) 0.4243(4) 0.5950(4) 0.0374(14) Uani 1 1 d . . .
H45A H 0.2505 0.3700 0.5656 0.056 Uiso 1 1 calc R . .
H45B H 0.2109 0.4495 0.5668 0.056 Uiso 1 1 calc R . .
H45C H 0.2273 0.4214 0.6364 0.056 Uiso 1 1 calc R . .
C46 C 0.7941(4) 0.4510(3) 0.9054(3) 0.0256(11) Uani 1 1 d . . .
H46A H 0.8448 0.4662 0.8803 0.031 Uiso 1 1 calc R . .
C47 C 0.8015(4) 0.5017(3) 0.9715(3) 0.0262(11) Uani 1 1 d . . .
H47A H 0.8571 0.5503 0.9908 0.031 Uiso 1 1 calc R . .
C48 C 0.7285(4) 0.4829(3) 1.0106(3) 0.0247(11) Uani 1 1 d . . .
C49 C 0.6507(4) 0.4097(3) 0.9785(3) 0.0238(11) Uani 1 1 d . . .
H49A H 0.5987 0.3940 1.0027 0.029 Uiso 1 1 calc R . .
C50 C 0.6475(4) 0.3594(3) 0.9124(3) 0.0211(10) Uani 1 1 d . . .
C51 C 0.5716(4) 0.2791(3) 0.8768(3) 0.0216(10) Uani 1 1 d . . .
C52 C 0.4944(4) 0.2454(3) 0.9065(3) 0.0254(11) Uani 1 1 d . . .
H52A H 0.4873 0.2750 0.9513 0.030 Uiso 1 1 calc R . .
C53 C 0.4269(4) 0.1683(3) 0.8712(3) 0.0247(11) Uani 1 1 d . . .
C54 C 0.4438(4) 0.1279(3) 0.8072(3) 0.0245(11) Uani 1 1 d . . .
H54A H 0.4022 0.0745 0.7821 0.029 Uiso 1 1 calc R . .
C57 C 0.8341(5) 0.6081(4) 1.1122(3) 0.0401(15) Uani 1 1 d . . .
H57A H 0.8979 0.5869 1.1190 0.060 Uiso 1 1 calc R . .
H57B H 0.8321 0.6434 1.1579 0.060 Uiso 1 1 calc R . .
H57C H 0.8376 0.6384 1.0782 0.060 Uiso 1 1 calc R . .
C55 C 0.5219(4) 0.1654(3) 0.7796(3) 0.0248(11) Uani 1 1 d . . .
H55A H 0.5308 0.1368 0.7351 0.030 Uiso 1 1 calc R . .
C58 C 0.6320(5) 0.5733(4) 1.0741(3) 0.0371(14) Uani 1 1 d . . .
H58A H 0.6330 0.6010 1.0380 0.056 Uiso 1 1 calc R . .
H58B H 0.6342 0.6114 1.1196 0.056 Uiso 1 1 calc R . .
H58C H 0.5657 0.5298 1.0589 0.056 Uiso 1 1 calc R . .
C59 C 0.7256(5) 0.4923(4) 1.1370(3) 0.0376(14) Uani 1 1 d . . .
H59A H 0.7851 0.4663 1.1405 0.056 Uiso 1 1 calc R . .
H59B H 0.6564 0.4516 1.1213 0.056 Uiso 1 1 calc R . .
H59C H 0.7315 0.5296 1.1837 0.056 Uiso 1 1 calc R . .
C56 C 0.7316(5) 0.5383(3) 1.0831(3) 0.0293(12) Uani 1 1 d . . .
C60 C 0.3399(5) 0.1328(3) 0.9029(3) 0.0285(12) Uani 1 1 d . . .
C61 C 0.2568(5) 0.1838(4) 0.9043(3) 0.0392(14) Uani 1 1 d . . .
H61A H 0.2252 0.1830 0.8557 0.059 Uiso 1 1 calc R . .
H61B H 0.2931 0.2391 0.9340 0.059 Uiso 1 1 calc R . .
H61C H 0.1995 0.1615 0.9240 0.059 Uiso 1 1 calc R . .
C62 C 0.2806(6) 0.0468(4) 0.8581(4) 0.0430(16) Uani 1 1 d . . .
H62A H 0.2499 0.0451 0.8091 0.065 Uiso 1 1 calc R . .
H62B H 0.2224 0.0269 0.8783 0.065 Uiso 1 1 calc R . .
H62C H 0.3315 0.0130 0.8582 0.065 Uiso 1 1 calc R . .
C63 C 0.3914(5) 0.1345(4) 0.9789(3) 0.0381(15) Uani 1 1 d . . .
H63A H 0.4456 0.1034 0.9777 0.057 Uiso 1 1 calc R . .
H63B H 0.3353 0.1112 0.9990 0.057 Uiso 1 1 calc R . .
H63C H 0.4263 0.1901 1.0086 0.057 Uiso 1 1 calc R . .
P1 P 0.54676(12) -0.05656(8) 0.66292(7) 0.0253(3) Uani 1 1 d . . .
F11 F 0.5931(3) -0.1151(2) 0.70154(19) 0.0378(8) Uani 1 1 d . . .
F12 F 0.6193(3) -0.0745(2) 0.60699(17) 0.0350(8) Uani 1 1 d . . .
F13 F 0.4497(3) -0.1304(2) 0.61052(17) 0.0367(8) Uani 1 1 d . . .
F14 F 0.5014(3) 0.0019(2) 0.62271(18) 0.0366(8) Uani 1 1 d . . .
F15 F 0.6436(3) 0.0172(2) 0.71391(17) 0.0348(8) Uani 1 1 d . . .
F16 F 0.4745(3) -0.0387(2) 0.71754(17) 0.0326(7) Uani 1 1 d . . .
P2 P 1.04736(12) 0.64873(9) 0.92432(8) 0.0295(3) Uani 1 1 d . . .
F21 F 1.1077(3) 0.6413(3) 0.8630(2) 0.0646(13) Uani 1 1 d . . .
F22 F 1.0424(3) 0.7365(2) 0.9257(3) 0.0582(12) Uani 1 1 d . . .
F23 F 1.0498(4) 0.5593(2) 0.9240(2) 0.0607(12) Uani 1 1 d . . .
F24 F 0.9863(3) 0.6552(2) 0.98649(19) 0.0479(10) Uani 1 1 d . . .
F25 F 1.1614(3) 0.6844(2) 0.98295(18) 0.0412(9) Uani 1 1 d . . .
F26 F 0.9318(3) 0.6128(2) 0.86634(19) 0.0444(9) Uani 1 1 d . . .
P3 P 1.1471(2) 0.20172(12) 0.67139(11) 0.0662(7) Uani 1 1 d . . .
F31 F 1.1188(5) 0.1853(3) 0.7365(3) 0.0899(19) Uani 1 1 d . A .
F33 F 1.0182(4) 0.2124(3) 0.6541(3) 0.0820(16) Uani 1 1 d . A .
F34 F 1.0972(3) 0.1107(2) 0.6229(2) 0.0481(9) Uani 1 1 d . A .
F36 F 1.1508(5) 0.2254(3) 0.6016(4) 0.0952(19) Uani 1 1 d . A .
F32 F 1.1808(5) 0.2969(4) 0.7117(3) 0.0625(18) Uiso 0.761(8) 1 d P A 1
F35 F 1.2599(6) 0.1928(4) 0.6781(4) 0.078(2) Uiso 0.761(8) 1 d P A 1
F32A F 1.2511(13) 0.2685(9) 0.7443(8) 0.044(5) Uiso 0.239(8) 1 d P A 2
F35A F 1.2171(13) 0.1315(9) 0.7223(8) 0.046(5) Uiso 0.239(8) 1 d P A 2
Cl1A Cl 0.73400(17) 0.69970(12) 0.93196(10) 0.0572(5) Uani 1 1 d . . .
C1CL C 0.6990(5) 0.6169(4) 0.8546(3) 0.0375(14) Uani 1 1 d . . .
H1CA H 0.7569 0.5877 0.8574 0.045 Uiso 1 1 calc R . .
Cl2A Cl 0.69070(13) 0.64902(10) 0.77867(8) 0.0415(4) Uani 1 1 d . . .
Cl3A Cl 0.57614(14) 0.55120(10) 0.84938(9) 0.0452(4) Uani 1 1 d . . .
Cl1B Cl 0.62844(17) -0.30485(12) 0.61820(11) 0.0619(5) Uani 1 1 d . . .
Cl2B Cl 0.84216(14) -0.23318(11) 0.61057(11) 0.0523(4) Uani 1 1 d . . .
C2CL C 0.7068(5) -0.2292(4) 0.5949(3) 0.0347(13) Uani 1 1 d . . .
H2CA H 0.7034 -0.1760 0.6249 0.042 Uiso 1 1 calc R . .
Cl3B Cl 0.65660(15) -0.23775(11) 0.50444(9) 0.0463(4) Uani 1 1 d . . .
Cl1C Cl 0.79845(16) 0.33566(11) 0.43602(9) 0.0496(4) Uani 1 1 d . . .
Cl2C Cl 0.83190(12) 0.29689(9) 0.56787(8) 0.0369(3) Uani 1 1 d . . .
Cl3C Cl 0.63341(13) 0.33487(10) 0.51242(9) 0.0442(4) Uani 1 1 d . . .
C3CL C 0.7360(5) 0.2897(3) 0.4906(3) 0.0327(13) Uani 1 1 d . . .
H3CA H 0.7025 0.2317 0.4635 0.039 Uiso 1 1 calc R . .
Cl1D Cl 1.1301(2) 0.94881(18) 1.02724(13) 0.0877(8) Uani 1 1 d . . .
Cl2D Cl 1.3027(2) 0.90205(16) 0.97234(12) 0.0767(7) Uani 1 1 d . . .
Cl3D Cl 1.30297(17) 0.91716(14) 1.11859(11) 0.0661(6) Uani 1 1 d . . .
C4CL C 1.2222(6) 0.8908(4) 1.0312(4) 0.0472(17) Uani 1 1 d . . .
H4CA H 1.1811 0.8333 1.0165 0.057 Uiso 1 1 calc R . .
Cl1E Cl 1.5038(4) 1.2462(3) 1.1989(3) 0.0863(19) Uiso 0.622(12) 1 d P B 1
Cl1F Cl 1.5465(7) 1.2679(5) 1.1771(4) 0.083(3) Uiso 0.378(12) 1 d P B 2
Cl2E Cl 1.71578(19) 1.20522(16) 1.22025(13) 0.0760(6) Uani 1 1 d . B .
Cl3E Cl 1.51472(18) 1.09160(12) 1.13615(10) 0.0615(5) Uani 1 1 d . B .
C5CL C 1.5754(7) 1.1794(5) 1.2073(4) 0.060(2) Uani 1 1 d . . .
H5CA H 1.5636 1.1653 1.2506 0.073 Uiso 0.761(8) 1 calc PR A 1
H5CB H 1.5534 1.1775 1.2518 0.073 Uiso 0.239(8) 1 calc PR A 2

loop_
_atom_site_aniso_label
_atom_site_aniso_U_11
_atom_site_aniso_U_22
_atom_site_aniso_U_33
_atom_site_aniso_U_23
_atom_site_aniso_U_13
_atom_site_aniso_U_12
Ru1 0.0186(2) 0.0191(2) 0.0228(2) 0.00891(16) 0.00666(15) 0.00459(15)
N1 0.016(2) 0.019(2) 0.025(2) 0.0104(18) 0.0056(17) 0.0041(16)
N2 0.016(2) 0.022(2) 0.028(2) 0.0103(19) 0.0087(17) 0.0005(17)
N3 0.029(3) 0.024(2) 0.035(2) 0.013(2) 0.017(2) 0.0085(19)
N4 0.022(2) 0.024(2) 0.043(3) 0.017(2) 0.018(2) 0.0105(19)
N5 0.017(2) 0.024(2) 0.024(2) 0.0085(18) 0.0064(17) 0.0061(17)
N6 0.019(2) 0.020(2) 0.029(2) 0.0105(18) 0.0092(17) 0.0071(17)
N7 0.024(2) 0.022(2) 0.023(2) 0.0099(18) 0.0057(18) 0.0036(18)
N8 0.022(2) 0.021(2) 0.021(2) 0.0092(18) 0.0048(17) 0.0053(17)
C1 0.026(3) 0.022(3) 0.030(3) 0.014(2) 0.009(2) 0.005(2)
C2 0.024(3) 0.028(3) 0.023(3) 0.012(2) 0.003(2) 0.002(2)
C3 0.028(3) 0.024(3) 0.025(3) 0.009(2) 0.010(2) 0.005(2)
C4 0.021(3) 0.023(3) 0.029(3) 0.011(2) 0.015(2) 0.005(2)
C5 0.023(3) 0.026(3) 0.033(3) 0.013(2) 0.014(2) 0.005(2)
C6 0.023(3) 0.027(3) 0.035(3) 0.018(2) 0.013(2) 0.009(2)
C7 0.021(3) 0.027(3) 0.034(3) 0.018(2) 0.012(2) 0.007(2)
C8 0.022(3) 0.031(3) 0.040(3) 0.019(3) 0.009(2) 0.009(2)
C9 0.022(3) 0.033(3) 0.031(3) 0.013(2) 0.008(2) 0.006(2)
C10 0.023(3) 0.028(3) 0.028(3) 0.010(2) 0.005(2) 0.003(2)
C11 0.017(2) 0.023(3) 0.030(3) 0.013(2) 0.009(2) 0.004(2)
C12 0.020(3) 0.024(3) 0.025(3) 0.014(2) 0.009(2) 0.003(2)
C13 0.029(3) 0.023(3) 0.043(3) 0.015(2) 0.018(2) 0.012(2)
C14 0.037(3) 0.026(3) 0.034(3) 0.010(2) 0.018(3) 0.010(2)
C15 0.033(3) 0.027(3) 0.030(3) 0.011(2) 0.016(2) 0.012(2)
C16 0.031(3) 0.037(3) 0.039(3) 0.015(3) 0.016(3) 0.014(3)
C17 0.034(3) 0.047(4) 0.041(3) 0.024(3) 0.019(3) 0.022(3)
C18 0.045(4) 0.033(3) 0.049(4) 0.021(3) 0.027(3) 0.022(3)
C19 0.047(4) 0.033(3) 0.045(4) 0.013(3) 0.026(3) 0.010(3)
C20 0.040(3) 0.030(3) 0.033(3) 0.013(3) 0.017(3) 0.012(3)
C21 0.023(3) 0.031(3) 0.049(3) 0.021(3) 0.015(2) 0.014(2)
C22 0.030(3) 0.019(2) 0.031(3) 0.007(2) 0.008(2) 0.006(2)
C23 0.030(3) 0.035(3) 0.044(3) 0.018(3) 0.010(3) 0.009(3)
C24 0.035(4) 0.044(4) 0.044(4) 0.020(3) 0.014(3) 0.004(3)
C25 0.051(4) 0.034(3) 0.039(3) 0.020(3) 0.008(3) -0.002(3)
C26 0.042(4) 0.028(3) 0.039(3) 0.015(3) -0.003(3) 0.006(3)
C27 0.033(3) 0.025(3) 0.035(3) 0.011(2) 0.003(2) 0.009(2)
C28 0.017(3) 0.032(3) 0.028(3) 0.010(2) 0.006(2) 0.007(2)
C29 0.017(3) 0.033(3) 0.029(3) 0.012(2) 0.008(2) 0.006(2)
C30 0.022(3) 0.027(3) 0.025(3) 0.010(2) 0.007(2) 0.002(2)
C31 0.029(3) 0.025(3) 0.026(3) 0.013(2) 0.010(2) 0.009(2)
C32 0.020(3) 0.022(2) 0.026(3) 0.009(2) 0.005(2) 0.009(2)
C33 0.023(3) 0.018(2) 0.027(3) 0.007(2) 0.011(2) 0.005(2)
C34 0.021(3) 0.026(3) 0.029(3) 0.011(2) 0.009(2) 0.006(2)
C35 0.017(3) 0.024(3) 0.029(3) 0.008(2) 0.005(2) 0.005(2)
C36 0.017(3) 0.025(3) 0.041(3) 0.014(2) 0.012(2) 0.008(2)
C37 0.021(3) 0.025(3) 0.031(3) 0.012(2) 0.011(2) 0.007(2)
C38 0.021(3) 0.032(3) 0.033(3) 0.015(2) 0.010(2) 0.001(2)
C39 0.042(4) 0.065(5) 0.034(3) 0.023(3) 0.009(3) -0.011(3)
C40 0.029(3) 0.034(3) 0.047(4) 0.017(3) 0.017(3) 0.003(3)
C41 0.035(3) 0.032(3) 0.053(4) 0.023(3) 0.019(3) 0.006(3)
C42 0.023(3) 0.032(3) 0.033(3) 0.015(2) 0.008(2) 0.007(2)
C43 0.043(4) 0.040(4) 0.056(4) 0.016(3) 0.005(3) 0.021(3)
C44 0.032(3) 0.063(4) 0.054(4) 0.040(4) 0.015(3) 0.014(3)
C45 0.023(3) 0.042(3) 0.050(4) 0.023(3) 0.005(3) 0.007(3)
C46 0.022(3) 0.023(3) 0.032(3) 0.012(2) 0.008(2) 0.000(2)
C47 0.020(3) 0.023(3) 0.033(3) 0.008(2) 0.006(2) 0.001(2)
C48 0.019(3) 0.026(3) 0.027(3) 0.008(2) 0.004(2) 0.006(2)
C49 0.022(3) 0.021(2) 0.029(3) 0.009(2) 0.008(2) 0.004(2)
C50 0.019(3) 0.019(2) 0.023(2) 0.007(2) 0.004(2) 0.002(2)
C51 0.022(3) 0.021(2) 0.026(3) 0.011(2) 0.009(2) 0.008(2)
C52 0.028(3) 0.023(3) 0.028(3) 0.010(2) 0.010(2) 0.007(2)
C53 0.024(3) 0.023(3) 0.028(3) 0.011(2) 0.008(2) 0.002(2)
C54 0.024(3) 0.020(2) 0.028(3) 0.008(2) 0.005(2) 0.001(2)
C57 0.034(4) 0.033(3) 0.039(3) -0.003(3) 0.012(3) -0.004(3)
C55 0.029(3) 0.020(2) 0.026(3) 0.009(2) 0.009(2) 0.003(2)
C58 0.036(4) 0.038(3) 0.037(3) 0.008(3) 0.011(3) 0.013(3)
C59 0.044(4) 0.040(3) 0.026(3) 0.005(3) 0.009(3) 0.011(3)
C56 0.026(3) 0.027(3) 0.030(3) 0.004(2) 0.007(2) 0.001(2)
C60 0.028(3) 0.026(3) 0.029(3) 0.010(2) 0.009(2) -0.003(2)
C61 0.030(3) 0.050(4) 0.042(3) 0.018(3) 0.017(3) 0.009(3)
C62 0.045(4) 0.030(3) 0.049(4) 0.007(3) 0.023(3) -0.008(3)
C63 0.038(4) 0.046(4) 0.032(3) 0.023(3) 0.010(3) 0.001(3)
P1 0.0252(7) 0.0251(7) 0.0250(7) 0.0063(6) 0.0084(6) 0.0050(6)
F11 0.039(2) 0.0390(19) 0.046(2) 0.0227(17) 0.0158(16) 0.0152(16)
F12 0.0350(19) 0.0368(18) 0.0347(18) 0.0070(15) 0.0192(15) 0.0083(15)
F13 0.0339(19) 0.0345(18) 0.0321(17) 0.0046(15) 0.0085(14) -0.0054(15)
F14 0.0349(19) 0.0418(19) 0.0420(19) 0.0237(16) 0.0124(15) 0.0131(16)
F15 0.0282(18) 0.0336(18) 0.0344(18) 0.0056(15) 0.0061(14) -0.0020(14)
F16 0.0299(18) 0.0376(18) 0.0336(17) 0.0110(15) 0.0150(14) 0.0097(15)
P2 0.0234(8) 0.0353(8) 0.0290(7) 0.0120(6) 0.0047(6) 0.0052(6)
F21 0.036(2) 0.114(4) 0.038(2) 0.019(2) 0.0139(18) 0.008(2)
F22 0.046(2) 0.040(2) 0.090(3) 0.036(2) 0.004(2) 0.0049(18)
F23 0.056(3) 0.037(2) 0.079(3) 0.015(2) -0.002(2) 0.014(2)
F24 0.038(2) 0.057(2) 0.039(2) 0.0083(18) 0.0156(16) -0.0067(18)
F25 0.0264(19) 0.054(2) 0.0363(19) 0.0149(17) 0.0019(15) 0.0003(16)
F26 0.0267(19) 0.063(2) 0.0372(19) 0.0148(18) 0.0009(15) 0.0070(17)
P3 0.0881(17) 0.0417(10) 0.0520(11) -0.0008(9) 0.0429(11) -0.0255(11)
F31 0.105(4) 0.079(3) 0.065(3) 0.015(3) 0.041(3) -0.032(3)
F33 0.068(3) 0.068(3) 0.112(4) 0.023(3) 0.041(3) 0.011(3)
F34 0.042(2) 0.035(2) 0.062(2) 0.0091(18) 0.0150(19) 0.0061(17)
F36 0.091(4) 0.085(4) 0.129(5) 0.068(4) 0.041(4) 0.006(3)
Cl1A 0.0626(12) 0.0519(10) 0.0421(9) -0.0017(8) 0.0155(8) 0.0007(9)
C1CL 0.034(3) 0.042(3) 0.040(3) 0.012(3) 0.015(3) 0.012(3)
Cl2A 0.0422(9) 0.0399(8) 0.0418(8) 0.0139(7) 0.0138(7) 0.0046(7)
Cl3A 0.0411(9) 0.0465(9) 0.0474(9) 0.0164(8) 0.0174(7) 0.0017(7)
Cl1B 0.0614(12) 0.0598(11) 0.0616(11) 0.0290(10) 0.0170(9) -0.0062(9)
Cl2B 0.0348(9) 0.0529(10) 0.0658(11) 0.0179(9) 0.0039(8) 0.0134(8)
C2CL 0.044(4) 0.029(3) 0.034(3) 0.012(3) 0.010(3) 0.012(3)
Cl3B 0.0539(10) 0.0530(10) 0.0394(8) 0.0184(8) 0.0108(7) 0.0268(8)
Cl1C 0.0700(12) 0.0494(9) 0.0509(10) 0.0315(8) 0.0347(9) 0.0232(9)
Cl2C 0.0373(8) 0.0393(8) 0.0360(8) 0.0142(6) 0.0089(6) 0.0112(6)
Cl3C 0.0384(9) 0.0493(9) 0.0599(10) 0.0322(8) 0.0189(7) 0.0181(7)
C3CL 0.038(3) 0.026(3) 0.035(3) 0.013(2) 0.012(3) 0.003(2)
Cl1D 0.097(2) 0.0994(19) 0.0693(15) 0.0182(14) 0.0086(13) 0.0543(16)
Cl2D 0.0871(17) 0.0864(16) 0.0667(13) 0.0333(12) 0.0392(12) 0.0130(13)
Cl3D 0.0520(12) 0.0795(14) 0.0542(11) 0.0342(10) -0.0029(9) -0.0136(10)
C4CL 0.053(4) 0.042(4) 0.038(4) 0.012(3) 0.007(3) -0.002(3)
Cl2E 0.0572(13) 0.0855(16) 0.0714(14) 0.0232(12) 0.0078(11) -0.0023(11)
Cl3E 0.0654(13) 0.0598(12) 0.0511(10) 0.0200(9) 0.0107(9) -0.0020(10)
C5CL 0.066(5) 0.073(5) 0.047(4) 0.018(4) 0.021(4) 0.025(4)

loop_
_atom_type_symbol
_atom_type_description
_atom_type_scat_dispersion_real
_atom_type_scat_dispersion_imag
_atom_type_scat_source
C C 0.0033 0.0016 'International Tables Vol C Tables 4.2.6.8 and 6.1.1.4'
H H 0.0000 0.0000 'International Tables Vol C Tables 4.2.6.8 and 6.1.1.4'
N N 0.0061 0.0033 'International Tables Vol C Tables 4.2.6.8 and 6.1.1.4'
F F 0.0171 0.0103 'International Tables Vol C Tables 4.2.6.8 and 6.1.1.4'
P P 0.1023 0.0942 'International Tables Vol C Tables 4.2.6.8 and 6.1.1.4'
Cl Cl 0.1484 0.1585 'International Tables Vol C Tables 4.2.6.8 and 6.1.1.4'
Ru Ru -1.2594 0.8363 'International Tables Vol C Tables 4.2.6.8 and 6.1.1.4'

loop_
_geom_angle_atom_site_label_1
_geom_angle_atom_site_label_2
_geom_angle_atom_site_label_3
_geom_angle
N6 Ru1 N8 94.94(16)
N6 Ru1 N5 78.98(16)
N8 Ru1 N5 171.34(17)
N6 Ru1 N2 170.62(17)
N8 Ru1 N2 90.97(16)
N5 Ru1 N2 95.87(16)
N6 Ru1 N1 92.83(16)
N8 Ru1 N1 97.21(16)
N5 Ru1 N1 89.31(16)
N2 Ru1 N1 79.18(16)
N6 Ru1 N7 90.18(17)
N8 Ru1 N7 78.26(17)
N5 Ru1 N7 95.48(17)
N2 Ru1 N7 98.15(17)
N1 Ru1 N7 174.76(16)
C1 N1 C12 117.8(5)
C1 N1 Ru1 127.2(4)
C12 N1 Ru1 114.9(3)
C10 N2 C11 117.8(5)
C10 N2 Ru1 127.1(4)
C11 N2 Ru1 115.1(3)
C13 N3 C5 107.8(5)
C13 N3 C14 122.9(5)
C5 N3 C14 129.0(5)
C13 N4 C6 107.9(5)
C13 N4 C21 122.8(5)
C6 N4 C21 129.2(5)
C28 N5 C32 117.3(4)
C28 N5 Ru1 127.2(3)
C32 N5 Ru1 115.4(3)
C37 N6 C33 117.2(4)
C37 N6 Ru1 126.4(3)
C33 N6 Ru1 115.9(3)
C46 N7 C50 117.0(4)
C46 N7 Ru1 126.6(4)
C50 N7 Ru1 116.3(3)
C55 N8 C51 117.5(4)
C55 N8 Ru1 126.1(3)
C51 N8 Ru1 116.2(3)
N1 C1 C2 123.0(5)
N1 C1 H1A 118.5
C2 C1 H1A 118.5
C3 C2 C1 119.5(5)
C3 C2 H2A 120.2
C1 C2 H2A 120.2
C2 C3 C4 119.4(5)
C2 C3 H3A 120.3
C4 C3 H3A 120.3
C3 C4 C12 117.6(5)
C3 C4 C5 127.4(5)
C12 C4 C5 115.0(5)
C6 C5 N3 106.6(5)
C6 C5 C4 122.9(5)
N3 C5 C4 130.5(5)
C5 C6 N4 106.6(5)
C5 C6 C7 123.1(5)
N4 C6 C7 130.2(5)
C11 C7 C8 117.9(5)
C11 C7 C6 114.5(5)
C8 C7 C6 127.6(5)
C9 C8 C7 118.7(5)
C9 C8 H8A 120.6
C7 C8 H8A 120.6
C8 C9 C10 120.6(5)
C8 C9 H9A 119.7
C10 C9 H9A 119.7
N2 C10 C9 122.4(5)
N2 C10 H10A 118.8
C9 C10 H10A 118.8
N2 C11 C7 122.5(5)
N2 C11 C12 114.9(5)
C7 C11 C12 122.6(5)
N1 C12 C4 122.5(5)
N1 C12 C11 115.8(5)
C4 C12 C11 121.7(5)
N4 C13 N3 111.0(5)
N4 C13 H13A 124.5
N3 C13 H13A 124.5
N3 C14 C15 112.4(5)
N3 C14 H14A 109.1
C15 C14 H14A 109.1
N3 C14 H14B 109.1
C15 C14 H14B 109.1
H14A C14 H14B 107.9
C16 C15 C20 119.3(5)
C16 C15 C14 118.5(5)
C20 C15 C14 122.2(5)
C15 C16 C17 120.6(6)
C15 C16 H16A 119.7
C17 C16 H16A 119.7
C18 C17 C16 119.7(6)
C18 C17 H17A 120.2
C16 C17 H17A 120.2
C17 C18 C19 120.5(6)
C17 C18 H18A 119.8
C19 C18 H18A 119.8
C18 C19 C20 119.6(6)
C18 C19 H19A 120.2
C20 C19 H19A 120.2
C15 C20 C19 120.4(6)
C15 C20 H20A 119.8
C19 C20 H20A 119.8
N4 C21 C22 113.7(4)
N4 C21 H21A 108.8
C22 C21 H21A 108.8
N4 C21 H21B 108.8
C22 C21 H21B 108.8
H21A C21 H21B 107.7
C23 C22 C27 119.5(5)
C23 C22 C21 123.2(5)
C27 C22 C21 117.3(5)
C22 C23 C24 120.4(6)
C22 C23 H23A 119.8
C24 C23 H23A 119.8
C25 C24 C23 119.5(6)
C25 C24 H24A 120.3
C23 C24 H24A 120.3
C26 C25 C24 120.4(6)
C26 C25 H25A 119.8
C24 C25 H25A 119.8
C25 C26 C27 120.1(6)
C25 C26 H26A 119.9
C27 C26 H26A 119.9
C26 C27 C22 120.1(6)
C26 C27 H27A 120.0
C22 C27 H27A 120.0
N5 C28 C29 123.0(5)
N5 C28 H28A 118.5
C29 C28 H28A 118.5
C28 C29 C30 121.1(5)
C28 C29 H29A 119.4
C30 C29 H29A 119.4
C29 C30 C31 116.1(5)
C29 C30 C38 124.0(5)
C31 C30 C38 119.9(5)
C32 C31 C30 121.5(5)
C32 C31 H31A 119.2
C30 C31 H31A 119.2
N5 C32 C31 121.0(5)
N5 C32 C33 115.3(4)
C31 C32 C33 123.7(4)
N6 C33 C34 121.7(5)
N6 C33 C32 113.9(4)
C34 C33 C32 124.4(4)
C33 C34 C35 121.3(5)
C33 C34 H34A 119.4
C35 C34 H34A 119.4
C36 C35 C34 115.7(5)
C36 C35 C42 122.4(5)
C34 C35 C42 121.9(5)
C37 C36 C35 120.6(5)
C37 C36 H36A 119.7
C35 C36 H36A 119.7
N6 C37 C36 123.5(5)
N6 C37 H37A 118.3
C36 C37 H37A 118.3
C40 C38 C41 107.9(5)
C40 C38 C30 111.1(5)
C41 C38 C30 110.1(5)
C40 C38 C39 108.8(5)
C41 C38 C39 109.9(5)
C30 C38 C39 109.1(5)
C38 C39 H39A 109.5
C38 C39 H39B 109.5
H39A C39 H39B 109.5
C38 C39 H39C 109.5
H39A C39 H39C 109.5
H39B C39 H39C 109.5
C38 C40 H40A 109.5
C38 C40 H40B 109.5
H40A C40 H40B 109.5
C38 C40 H40C 109.5
H40A C40 H40C 109.5
H40B C40 H40C 109.5
C38 C41 H41A 109.5
C38 C41 H41B 109.5
H41A C41 H41B 109.5
C38 C41 H41C 109.5
H41A C41 H41C 109.5
H41B C41 H41C 109.5
C35 C42 C43 106.9(5)
C35 C42 C45 111.9(5)
C43 C42 C45 109.9(5)
C35 C42 C44 110.6(5)
C43 C42 C44 110.1(5)
C45 C42 C44 107.5(5)
C42 C43 H43A 109.5
C42 C43 H43B 109.5
H43A C43 H43B 109.5
C42 C43 H43C 109.5
H43A C43 H43C 109.5
H43B C43 H43C 109.5
C42 C44 H44A 109.5
C42 C44 H44B 109.5
H44A C44 H44B 109.5
C42 C44 H44C 109.5
H44A C44 H44C 109.5
H44B C44 H44C 109.5
C42 C45 H45A 109.5
C42 C45 H45B 109.5
H45A C45 H45B 109.5
C42 C45 H45C 109.5
H45A C45 H45C 109.5
H45B C45 H45C 109.5
N7 C46 C47 123.2(5)
N7 C46 H46A 118.4
C47 C46 H46A 118.4
C46 C47 C48 121.0(5)
C46 C47 H47A 119.5
C48 C47 H47A 119.5
C49 C48 C47 115.5(5)
C49 C48 C56 121.6(5)
C47 C48 C56 122.8(5)
C50 C49 C48 121.7(5)
C50 C49 H49A 119.1
C48 C49 H49A 119.1
N7 C50 C49 121.5(5)
N7 C50 C51 113.7(4)
C49 C50 C51 124.9(5)
N8 C51 C52 122.1(5)
N8 C51 C50 114.7(4)
C52 C51 C50 123.2(5)
C51 C52 C53 120.6(5)
C51 C52 H52A 119.7
C53 C52 H52A 119.7
C54 C53 C52 116.5(5)
C54 C53 C60 123.1(5)
C52 C53 C60 120.3(5)
C53 C54 C55 120.2(5)
C53 C54 H54A 119.9
C55 C54 H54A 119.9
C56 C57 H57A 109.5
C56 C57 H57B 109.5
H57A C57 H57B 109.5
C56 C57 H57C 109.5
H57A C57 H57C 109.5
H57B C57 H57C 109.5
N8 C55 C54 123.0(5)
N8 C55 H55A 118.5
C54 C55 H55A 118.5
C56 C58 H58A 109.5
C56 C58 H58B 109.5
H58A C58 H58B 109.5
C56 C58 H58C 109.5
H58A C58 H58C 109.5
H58B C58 H58C 109.5
C56 C59 H59A 109.5
C56 C59 H59B 109.5
H59A C59 H59B 109.5
C56 C59 H59C 109.5
H59A C59 H59C 109.5
H59B C59 H59C 109.5
C48 C56 C59 111.0(5)
C48 C56 C57 111.7(5)
C59 C56 C57 109.2(5)
C48 C56 C58 107.9(5)
C59 C56 C58 108.5(5)
C57 C56 C58 108.5(5)
C53 C60 C62 111.6(5)
C53 C60 C63 109.7(5)
C62 C60 C63 109.2(5)
C53 C60 C61 108.1(5)
C62 C60 C61 108.2(5)
C63 C60 C61 110.0(5)
C60 C61 H61A 109.5
C60 C61 H61B 109.5
H61A C61 H61B 109.5
C60 C61 H61C 109.5
H61A C61 H61C 109.5
H61B C61 H61C 109.5
C60 C62 H62A 109.5
C60 C62 H62B 109.5
H62A C62 H62B 109.5
C60 C62 H62C 109.5
H62A C62 H62C 109.5
H62B C62 H62C 109.5
C60 C63 H63A 109.5
C60 C63 H63B 109.5
H63A C63 H63B 109.5
C60 C63 H63C 109.5
H63A C63 H63C 109.5
H63B C63 H63C 109.5
F15 P1 F16 90.61(18)
F15 P1 F11 90.41(19)
F16 P1 F11 90.61(19)
F15 P1 F13 179.1(2)
F16 P1 F13 90.08(18)
F11 P1 F13 90.2(2)
F15 P1 F14 89.69(19)
F16 P1 F14 90.58(19)
F11 P1 F14 178.8(2)
F13 P1 F14 89.71(19)
F15 P1 F12 89.62(18)
F16 P1 F12 179.5(2)
F11 P1 F12 89.81(19)
F13 P1 F12 89.68(18)
F14 P1 F12 89.00(19)
F22 P2 F21 91.1(3)
F22 P2 F25 89.7(2)
F21 P2 F25 90.1(2)
F22 P2 F23 178.4(3)
F21 P2 F23 90.4(3)
F25 P2 F23 90.8(2)
F22 P2 F24 89.6(2)
F21 P2 F24 179.4(3)
F25 P2 F24 89.9(2)
F23 P2 F24 88.9(2)
F22 P2 F26 90.4(2)
F21 P2 F26 90.8(2)
F25 P2 F26 179.1(2)
F23 P2 F26 89.0(2)
F24 P2 F26 89.2(2)
F35 P3 F31 104.1(4)
F35 P3 F36 89.4(4)
F31 P3 F36 166.3(4)
F35 P3 F34 91.7(3)
F31 P3 F34 93.3(3)
F36 P3 F34 88.6(3)
F35 P3 F32 96.1(4)
F31 P3 F32 90.7(3)
F36 P3 F32 85.5(3)
F34 P3 F32 170.1(3)
F35 P3 F33 173.4(4)
F31 P3 F33 82.4(3)
F36 P3 F33 84.2(3)
F34 P3 F33 86.8(3)
F32 P3 F33 84.8(3)
F35 P3 F32A 61.2(6)
F31 P3 F32A 74.9(6)
F36 P3 F32A 110.6(6)
F34 P3 F32A 145.4(6)
F32 P3 F32A 44.5(5)
F33 P3 F32A 122.5(6)
F35 P3 F35A 53.3(5)
F31 P3 F35A 57.1(5)
F36 P3 F35A 135.9(5)
F34 P3 F35A 72.2(5)
F32 P3 F35A 117.4(5)
F33 P3 F35A 131.9(5)
F32A P3 F35A 74.1(7)
P3 F31 F35A 76.9(6)
F31 F35A P3 45.9(4)
Cl1A C1CL Cl3A 110.0(3)
Cl1A C1CL Cl2A 110.3(4)
Cl3A C1CL Cl2A 111.3(4)
Cl1A C1CL H1CA 108.4
Cl3A C1CL H1CA 108.4
Cl2A C1CL H1CA 108.4
Cl2B C2CL Cl1B 110.8(3)
Cl2B C2CL Cl3B 109.5(3)
Cl1B C2CL Cl3B 111.0(3)
Cl2B C2CL H2CA 108.5
Cl1B C2CL H2CA 108.5
Cl3B C2CL H2CA 108.5
Cl2C C3CL Cl3C 110.8(3)
Cl2C C3CL Cl1C 110.4(3)
Cl3C C3CL Cl1C 109.6(3)
Cl2C C3CL H3CA 108.7
Cl3C C3CL H3CA 108.7
Cl1C C3CL H3CA 108.7
Cl1D C4CL Cl3D 110.3(4)
Cl1D C4CL Cl2D 110.4(4)
Cl3D C4CL Cl2D 110.6(4)
Cl1D C4CL H4CA 108.5
Cl3D C4CL H4CA 108.5
Cl2D C4CL H4CA 108.5
Cl1E C5CL Cl3E 108.0(5)
Cl1E C5CL Cl2E 120.7(6)
Cl3E C5CL Cl2E 110.9(5)
Cl1E C5CL Cl1F 27.0(3)
Cl3E C5CL Cl1F 108.2(5)
Cl2E C5CL Cl1F 97.6(5)
Cl1E C5CL H5CA 105.3
Cl3E C5CL H5CA 105.3
Cl2E C5CL H5CA 105.3
Cl1F C5CL H5CA 128.7
Cl1E C5CL H5CB 89.7
Cl3E C5CL H5CB 113.0
Cl2E C5CL H5CB 113.0
Cl1F C5CL H5CB 113.0
H5CA C5CL H5CB 15.8

loop_
_geom_bond_atom_site_label_1
_geom_bond_atom_site_label_2
_geom_bond_distance
Ru1 N6 2.056(4)
Ru1 N8 2.056(4)
Ru1 N5 2.057(4)
Ru1 N2 2.056(4)
Ru1 N1 2.057(4)
Ru1 N7 2.059(4)
N1 C1 1.334(7)
N1 C12 1.363(7)
N2 C10 1.337(7)
N2 C11 1.375(7)
N3 C13 1.323(7)
N3 C5 1.395(7)
N3 C14 1.476(7)
N4 C13 1.318(7)
N4 C6 1.395(7)
N4 C21 1.473(7)
N5 C28 1.354(7)
N5 C32 1.365(6)
N6 C37 1.342(7)
N6 C33 1.368(6)
N7 C46 1.352(7)
N7 C50 1.368(7)
N8 C55 1.333(7)
N8 C51 1.359(7)
C1 C2 1.388(8)
C1 H1A 0.9500
C2 C3 1.373(8)
C2 H2A 0.9500
C3 C4 1.398(8)
C3 H3A 0.9500
C4 C12 1.413(7)
C4 C5 1.430(7)
C5 C6 1.380(8)
C6 C7 1.441(8)
C7 C11 1.399(7)
C7 C8 1.415(8)
C8 C9 1.364(8)
C8 H8A 0.9500
C9 C10 1.390(8)
C9 H9A 0.9500
C10 H10A 0.9500
C11 C12 1.449(7)
C13 H13A 0.9500
C14 C15 1.526(7)
C14 H14A 0.9900
C14 H14B 0.9900
C15 C16 1.385(8)
C15 C20 1.386(8)
C16 C17 1.390(8)
C16 H16A 0.9500
C17 C18 1.382(9)
C17 H17A 0.9500
C18 C19 1.380(9)
C18 H18A 0.9500
C19 C20 1.395(8)
C19 H19A 0.9500
C20 H20A 0.9500
C21 C22 1.521(7)
C21 H21A 0.9900
C21 H21B 0.9900
C22 C23 1.383(8)
C22 C27 1.395(8)
C23 C24 1.395(8)
C23 H23A 0.9500
C24 C25 1.381(9)
C24 H24A 0.9500
C25 C26 1.383(10)
C25 H25A 0.9500
C26 C27 1.381(8)
C26 H26A 0.9500
C27 H27A 0.9500
C28 C29 1.375(7)
C28 H28A 0.9500
C29 C30 1.380(8)
C29 H29A 0.9500
C30 C31 1.393(8)
C30 C38 1.524(7)
C31 C32 1.395(7)
C31 H31A 0.9500
C32 C33 1.473(7)
C33 C34 1.387(7)
C34 C35 1.403(7)
C34 H34A 0.9500
C35 C36 1.398(7)
C35 C42 1.521(7)
C36 C37 1.381(7)
C36 H36A 0.9500
C37 H37A 0.9500
C38 C40 1.530(8)
C38 C41 1.533(8)
C38 C39 1.533(8)
C39 H39A 0.9800
C39 H39B 0.9800
C39 H39C 0.9800
C40 H40A 0.9800
C40 H40B 0.9800
C40 H40C 0.9800
C41 H41A 0.9800
C41 H41B 0.9800
C41 H41C 0.9800
C42 C43 1.531(9)
C42 C45 1.533(8)
C42 C44 1.530(8)
C43 H43A 0.9800
C43 H43B 0.9800
C43 H43C 0.9800
C44 H44A 0.9800
C44 H44B 0.9800
C44 H44C 0.9800
C45 H45A 0.9800
C45 H45B 0.9800
C45 H45C 0.9800
C46 C47 1.374(8)
C46 H46A 0.9500
C47 C48 1.397(7)
C47 H47A 0.9500
C48 C49 1.396(7)
C48 C56 1.524(8)
C49 C50 1.386(7)
C49 H49A 0.9500
C50 C51 1.481(7)
C51 C52 1.388(7)
C52 C53 1.398(7)
C52 H52A 0.9500
C53 C54 1.385(8)
C53 C60 1.522(7)
C54 C55 1.397(7)
C54 H54A 0.9500
C57 C56 1.534(8)
C57 H57A 0.9800
C57 H57B 0.9800
C57 H57C 0.9800
C55 H55A 0.9500
C58 C56 1.548(8)
C58 H58A 0.9800
C58 H58B 0.9800
C58 H58C 0.9800
C59 C56 1.528(8)
C59 H59A 0.9800
C59 H59B 0.9800
C59 H59C 0.9800
C60 C62 1.523(8)
C60 C63 1.537(8)
C60 C61 1.545(9)
C61 H61A 0.9800
C61 H61B 0.9800
C61 H61C 0.9800
C62 H62A 0.9800
C62 H62B 0.9800
C62 H62C 0.9800
C63 H63A 0.9800
C63 H63B 0.9800
C63 H63C 0.9800
P1 F15 1.591(3)
P1 F16 1.594(3)
P1 F11 1.597(4)
P1 F13 1.601(3)
P1 F14 1.610(3)
P1 F12 1.617(3)
P2 F22 1.576(4)
P2 F21 1.580(4)
P2 F25 1.602(4)
P2 F23 1.603(4)
P2 F24 1.602(4)
P2 F26 1.610(4)
P3 F35 1.495(8)
P3 F31 1.514(5)
P3 F36 1.576(6)
P3 F34 1.593(4)
P3 F32 1.612(6)
P3 F33 1.707(6)
P3 F32A 1.760(16)
P3 F35A 2.053(16)
F31 F35A 1.770(17)
Cl1A C1CL 1.756(7)
C1CL Cl3A 1.762(6)
C1CL Cl2A 1.759(6)
C1CL H1CA 1.0000
Cl1B C2CL 1.756(6)
Cl2B C2CL 1.750(7)
C2CL Cl3B 1.765(6)
C2CL H2CA 1.0000
Cl1C C3CL 1.764(6)
Cl2C C3CL 1.752(6)
Cl3C C3CL 1.761(6)
C3CL H3CA 1.0000
Cl1D C4CL 1.736(8)
Cl2D C4CL 1.756(7)
Cl3D C4CL 1.754(7)
C4CL H4CA 1.0000
Cl1E C5CL 1.675(9)
Cl1F C5CL 1.915(12)
Cl2E C5CL 1.749(9)
Cl3E C5CL 1.745(9)
C5CL H5CA 1.0000
C5CL H5CB 1.0000
